data_2235194
loop_
_publ_author_name
'Aslam, Sana'
'Siddiqui, Hamid Latif'
'Ahmad, Matloob'
'Zia-ur-Rehman, Muhammad'
'Parvez, Masood'

_publ_section_title
;
 2-(3,4-Dimethyl-5,5-dioxo-2<i>H</i>,4<i>H</i>-pyrazolo[4,3-<i>c</i>][1,2]benzothiazin-2-yl)acetic
 acid
;
_journal_coeditor_code PK2415
_journal_issue 6
_journal_name_full 'Acta Crystallographica Section E'
_journal_page_first o1970
_journal_page_last o1971
_journal_paper_doi 10.1107/S1600536812023677
_journal_volume 68
_journal_year 2012
_chemical_formula_iupac 'C13 H13 N3 O4 S'
_chemical_formula_moiety 'C13 H13 N3 O4 S'
_chemical_formula_sum 'C13 H13 N3 O4 S'
_chemical_formula_weight 307.32
_chemical_name_systematic
;
2-(3,4-Dimethyl-5,5-dioxo-2<i>H</i>,4<i>H</i>-
pyrazolo[4,3-<i>c</i>][1,2]benzothiazin-2-yl)acetic acid
;
_space_group_IT_number 14
_symmetry_cell_setting monoclinic
_symmetry_space_group_name_Hall '-P 2yn'
_symmetry_space_group_name_H-M 'P 1 21/n 1'
_atom_sites_solution_hydrogens difmap
_atom_sites_solution_primary direct
_atom_sites_solution_secondary difmap
_cell_angle_alpha 90.00
_cell_angle_beta 91.034(19)
_cell_angle_gamma 90.00
_cell_formula_units_Z 4
_cell_length_a 10.495(4)
_cell_length_b 8.415(2)
_cell_length_c 15.136(6)
_cell_measurement_reflns_used 1947
_cell_measurement_temperature 173(2)
_cell_measurement_theta_max 27.48
_cell_measurement_theta_min 1.00
_cell_volume 1336.5(8)
_computing_cell_refinement 'DENZO (Otwinowski & Minor, 1997)'
_computing_data_collection 'COLLECT (Hooft, 1998)'
_computing_data_reduction 'SCALEPACK (Otwinowski & Minor, 1997)'
_computing_molecular_graphics 'ORTEP-3 for Windows (Farrugia, 1997)'
_computing_publication_material 'SHELXL97 (Sheldrick, 2008)'
_computing_structure_refinement 'SHELXL97 (Sheldrick, 2008)'
_computing_structure_solution 'SHELXS97 (Sheldrick, 2008)'
_diffrn_ambient_temperature 173(2)
_diffrn_measured_fraction_theta_full 0.994
_diffrn_measured_fraction_theta_max 0.994
_diffrn_measurement_device_type 'Nonius KappaCCD'
_diffrn_measurement_method ' \w and \f scans '
_diffrn_radiation_monochromator graphite
_diffrn_radiation_source 'fine-focus sealed tube'
_diffrn_radiation_type MoK\a
_diffrn_radiation_wavelength 0.71073
_diffrn_reflns_av_R_equivalents 0.0331
_diffrn_reflns_av_sigmaI/netI 0.0469
_diffrn_reflns_limit_h_max 13
_diffrn_reflns_limit_h_min -13
_diffrn_reflns_limit_k_max 10
_diffrn_reflns_limit_k_min -10
_diffrn_reflns_limit_l_max 19
_diffrn_reflns_limit_l_min -19
_diffrn_reflns_number 5770
_diffrn_reflns_theta_full 27.47
_diffrn_reflns_theta_max 27.47
_diffrn_reflns_theta_min 4.09
_diffrn_standards_number 0
_exptl_absorpt_coefficient_mu 0.263
_exptl_absorpt_correction_T_max 0.974
_exptl_absorpt_correction_T_min 0.964
_exptl_absorpt_correction_type multi-scan
_exptl_absorpt_process_details '(<i>SORTAV</i>; Blessing, 1997)'
_exptl_crystal_colour Colorless
_exptl_crystal_density_diffrn 1.527
_exptl_crystal_density_method 'not measured'
_exptl_crystal_description Block
_exptl_crystal_F_000 640
_exptl_crystal_size_max 0.14
_exptl_crystal_size_mid 0.12
_exptl_crystal_size_min 0.10
_refine_diff_density_max 0.245
_refine_diff_density_min -0.346
_refine_ls_extinction_method none
_refine_ls_goodness_of_fit_ref 1.029
_refine_ls_hydrogen_treatment constr
_refine_ls_matrix_type full
_refine_ls_number_parameters 193
_refine_ls_number_reflns 3048
_refine_ls_number_restraints 0
_refine_ls_restrained_S_all 1.029
_refine_ls_R_factor_all 0.0685
_refine_ls_R_factor_gt 0.0415
_refine_ls_shift/su_max 0.000
_refine_ls_shift/su_mean 0.000
_refine_ls_structure_factor_coef Fsqd
_refine_ls_weighting_details 'calc w=1/[\s^2^(Fo^2^)+(0.0470P)^2^+0.6500P] where P=(Fo^2^+2Fc^2^)/3'
_refine_ls_weighting_scheme calc
_refine_ls_wR_factor_gt 0.0966
_refine_ls_wR_factor_ref 0.1100
_reflns_number_gt 2196
_reflns_number_total 3048
_reflns_threshold_expression I>\s(I)
_cod_data_source_file pk2415.cif
_cod_data_source_block I
_cod_original_sg_symbol_H-M 'P 21/n'
_cod_database_code 2235194
_cod_database_fobs_code 2235194

loop_
_symmetry_equiv_pos_as_xyz
'x, y, z'
'-x+1/2, y+1/2, -z+1/2'
'-x, -y, -z'
'x-1/2, -y-1/2, z-1/2'

loop_
_atom_site_type_symbol
_atom_site_label
_atom_site_fract_x
_atom_site_fract_y
_atom_site_fract_z
_atom_site_U_iso_or_equiv
_atom_site_adp_type
_atom_site_calc_flag
_atom_site_refinement_flags
_atom_site_occupancy
_atom_site_symmetry_multiplicity
S S1 0.20345(5) 0.30572(6) 0.10421(3) 0.03013(16) Uani d . 1 1
O O1 0.07080(15) 0.28041(19) 0.08552(10) 0.0419(4) Uani d . 1 1
O O2 0.29133(16) 0.17922(17) 0.08858(10) 0.0392(4) Uani d . 1 1
O O3 0.65265(14) 0.19936(17) 0.27745(10) 0.0328(4) Uani d . 1 1
O O4 0.82589(14) 0.30151(18) 0.34514(10) 0.0344(4) Uani d . 1 1
H H4O 0.8579 0.2128 0.3330 0.052 Uiso calc R 1 1
N N1 0.21936(16) 0.35819(19) 0.20921(10) 0.0258(4) Uani d . 1 1
N N2 0.52959(16) 0.54568(18) 0.19902(10) 0.0246(4) Uani d . 1 1
N N3 0.52853(15) 0.48638(19) 0.28304(10) 0.0234(4) Uani d . 1 1
C C1 0.25731(19) 0.4733(2) 0.04545(12) 0.0261(4) Uani d . 1 1
C C2 0.1949(2) 0.5191(2) -0.03202(13) 0.0306(5) Uani d . 1 1
H H2 0.1192 0.4665 -0.0512 0.037 Uiso calc R 1 1
C C3 0.2448(2) 0.6428(3) -0.08089(13) 0.0344(5) Uani d . 1 1
H H3 0.2035 0.6747 -0.1344 0.041 Uiso calc R 1 1
C C4 0.3543(2) 0.7200(3) -0.05234(13) 0.0332(5) Uani d . 1 1
H H4 0.3889 0.8027 -0.0873 0.040 Uiso calc R 1 1
C C5 0.4142(2) 0.6782(2) 0.02673(13) 0.0284(5) Uani d . 1 1
H H5 0.4883 0.7338 0.0464 0.034 Uiso calc R 1 1
C C6 0.36539(19) 0.5540(2) 0.07754(12) 0.0250(4) Uani d . 1 1
C C7 0.41474(19) 0.5083(2) 0.16483(12) 0.0238(4) Uani d . 1 1
C C8 0.34399(18) 0.4208(2) 0.22614(12) 0.0225(4) Uani d . 1 1
C C9 0.1114(2) 0.4429(3) 0.25009(15) 0.0353(5) Uani d . 1 1
H H9A 0.1249 0.4473 0.3143 0.042 Uiso calc R 1 1
H H9B 0.0318 0.3862 0.2366 0.042 Uiso calc R 1 1
H H9C 0.1061 0.5512 0.2264 0.042 Uiso calc R 1 1
C C10 0.41904(18) 0.4087(2) 0.30145(12) 0.0228(4) Uani d . 1 1
C C11 0.3945(2) 0.3369(2) 0.38914(13) 0.0302(5) Uani d . 1 1
H H11A 0.3108 0.2851 0.3879 0.036 Uiso calc R 1 1
H H11B 0.3958 0.4202 0.4344 0.036 Uiso calc R 1 1
H H11C 0.4605 0.2580 0.4030 0.036 Uiso calc R 1 1
C C12 0.64872(19) 0.4694(2) 0.33106(13) 0.0262(4) Uani d . 1 1
H H12A 0.6344 0.4829 0.3951 0.031 Uiso calc R 1 1
H H12B 0.7084 0.5533 0.3121 0.031 Uiso calc R 1 1
C C13 0.70744(18) 0.3072(2) 0.31454(12) 0.0226(4) Uani d . 1 1

loop_
_atom_site_aniso_label
_atom_site_aniso_U_11
_atom_site_aniso_U_22
_atom_site_aniso_U_33
_atom_site_aniso_U_12
_atom_site_aniso_U_13
_atom_site_aniso_U_23
S1 0.0322(3) 0.0236(3) 0.0343(3) -0.0031(2) -0.0082(2) 0.0006(2)
O1 0.0357(9) 0.0422(9) 0.0471(9) -0.0137(7) -0.0147(7) 0.0061(7)
O2 0.0499(11) 0.0234(8) 0.0441(9) 0.0048(7) -0.0049(7) -0.0029(6)
O3 0.0285(8) 0.0275(7) 0.0423(8) 0.0018(6) -0.0052(7) -0.0026(7)
O4 0.0251(8) 0.0325(8) 0.0454(9) 0.0070(6) -0.0072(7) -0.0052(7)
N1 0.0196(9) 0.0262(8) 0.0315(9) -0.0028(7) -0.0037(7) 0.0022(7)
N2 0.0240(9) 0.0232(8) 0.0268(8) 0.0009(7) 0.0010(7) 0.0018(7)
N3 0.0199(9) 0.0239(8) 0.0264(8) 0.0003(7) -0.0019(6) 0.0023(7)
C1 0.0269(12) 0.0238(10) 0.0275(10) 0.0046(8) 0.0004(8) -0.0016(8)
C2 0.0326(13) 0.0298(11) 0.0292(10) 0.0041(9) -0.0047(9) -0.0052(9)
C3 0.0406(14) 0.0390(12) 0.0234(9) 0.0077(10) -0.0018(9) 0.0026(9)
C4 0.0337(13) 0.0371(12) 0.0291(10) 0.0030(10) 0.0057(9) 0.0067(9)
C5 0.0238(11) 0.0310(11) 0.0304(10) 0.0012(9) 0.0030(8) 0.0019(9)
C6 0.0226(11) 0.0247(10) 0.0277(9) 0.0055(8) 0.0010(8) -0.0005(8)
C7 0.0215(11) 0.0203(9) 0.0296(10) 0.0013(8) -0.0011(8) -0.0005(8)
C8 0.0203(10) 0.0195(9) 0.0277(9) 0.0005(8) 0.0004(8) 0.0009(8)
C9 0.0210(11) 0.0393(12) 0.0456(12) -0.0035(9) 0.0026(9) -0.0003(10)
C10 0.0204(10) 0.0198(9) 0.0284(9) 0.0013(8) 0.0006(8) 0.0006(8)
C11 0.0279(12) 0.0313(11) 0.0313(10) -0.0019(9) -0.0008(9) 0.0052(9)
C12 0.0224(11) 0.0262(10) 0.0297(10) -0.0013(8) -0.0042(8) -0.0009(8)
C13 0.0181(10) 0.0266(10) 0.0231(9) 0.0000(8) 0.0001(7) 0.0033(8)

loop_
_atom_type_symbol
_atom_type_description
_atom_type_scat_dispersion_real
_atom_type_scat_dispersion_imag
_atom_type_scat_source
C C 0.0033 0.0016 'International Tables Vol C Tables 4.2.6.8 and 6.1.1.4'
H H 0.0000 0.0000 'International Tables Vol C Tables 4.2.6.8 and 6.1.1.4'
S S 0.1246 0.1234 'International Tables Vol C Tables 4.2.6.8 and 6.1.1.4'
O O 0.0106 0.0060 'International Tables Vol C Tables 4.2.6.8 and 6.1.1.4'
N N 0.0061 0.0033 'International Tables Vol C Tables 4.2.6.8 and 6.1.1.4'

loop_
_geom_angle_atom_site_label_1
_geom_angle_atom_site_label_2
_geom_angle_atom_site_label_3
_geom_angle
O2 S1 O1 118.95(10)
O2 S1 N1 107.64(9)
O1 S1 N1 108.08(10)
O2 S1 C1 107.32(10)
O1 S1 C1 109.78(9)
N1 S1 C1 104.07(9)
C13 O4 H4O 109.5
C8 N1 C9 116.85(16)
C8 N1 S1 110.29(13)
C9 N1 S1 117.66(13)
C7 N2 N3 104.55(15)
C10 N3 N2 112.87(15)
C10 N3 C12 125.58(16)
N2 N3 C12 118.72(15)
C2 C1 C6 121.69(19)
C2 C1 S1 119.80(16)
C6 C1 S1 118.48(15)
C3 C2 C1 118.9(2)
C3 C2 H2 120.6
C1 C2 H2 120.6
C4 C3 C2 120.44(19)
C4 C3 H3 119.8
C2 C3 H3 119.8
C3 C4 C5 120.8(2)
C3 C4 H4 119.6
C5 C4 H4 119.6
C4 C5 C6 119.9(2)
C4 C5 H5 120.1
C6 C5 H5 120.1
C5 C6 C1 118.26(18)
C5 C6 C7 124.43(18)
C1 C6 C7 117.20(18)
N2 C7 C8 110.47(17)
N2 C7 C6 126.05(17)
C8 C7 C6 123.45(18)
C10 C8 C7 106.48(17)
C10 C8 N1 128.98(17)
C7 C8 N1 124.53(17)
N1 C9 H9A 109.5
N1 C9 H9B 109.5
H9A C9 H9B 109.5
N1 C9 H9C 109.5
H9A C9 H9C 109.5
H9B C9 H9C 109.5
N3 C10 C8 105.57(16)
N3 C10 C11 122.79(17)
C8 C10 C11 131.57(18)
C10 C11 H11A 109.5
C10 C11 H11B 109.5
H11A C11 H11B 109.5
C10 C11 H11C 109.5
H11A C11 H11C 109.5
H11B C11 H11C 109.5
N3 C12 C13 110.94(15)
N3 C12 H12A 109.5
C13 C12 H12A 109.5
N3 C12 H12B 109.5
C13 C12 H12B 109.5
H12A C12 H12B 108.0
O3 C13 O4 125.03(18)
O3 C13 C12 124.07(17)
O4 C13 C12 110.90(16)

loop_
_geom_bond_atom_site_label_1
_geom_bond_atom_site_label_2
_geom_bond_distance
S1 O2 1.4309(16)
S1 O1 1.4315(17)
S1 N1 1.6550(18)
S1 C1 1.765(2)
O3 C13 1.207(2)
O4 C13 1.320(2)
O4 H4O 0.8400
N1 C8 1.429(2)
N1 C9 1.483(3)
N2 C7 1.341(2)
N2 N3 1.366(2)
N3 C10 1.355(2)
N3 C12 1.452(2)
C1 C2 1.388(3)
C1 C6 1.401(3)
C2 C3 1.385(3)
C2 H2 0.9500
C3 C4 1.383(3)
C3 H3 0.9500
C4 C5 1.387(3)
C4 H4 0.9500
C5 C6 1.401(3)
C5 H5 0.9500
C6 C7 1.462(3)
C7 C8 1.407(3)
C8 C10 1.378(3)
C9 H9A 0.9800
C9 H9B 0.9800
C9 H9C 0.9800
C10 C11 1.485(3)
C11 H11A 0.9800
C11 H11B 0.9800
C11 H11C 0.9800
C12 C13 1.520(3)
C12 H12A 0.9900
C12 H12B 0.9900

loop_
_geom_hbond_atom_site_label_D
_geom_hbond_atom_site_label_H
_geom_hbond_atom_site_label_A
_geom_hbond_site_symmetry_A
_geom_hbond_distance_DH
_geom_hbond_distance_HA
_geom_hbond_distance_DA
_geom_hbond_angle_DHA
_geom_hbond_publ_flag
O4 H4O N2 2_645 0.84 1.90 2.724(2) 164.5 y
C9 H9A O2 2 0.98 2.59 3.297(3) 129.3 y
C5 H5 O4 2_655 0.95 2.59 3.476(3) 155.4 y
C12 H12B O3 2_655 0.99 2.35 3.303(3) 160.2 y
C9 H9B O1 . 0.98 2.49 2.867(3) 102.3 n

loop_
_geom_torsion_atom_site_label_1
_geom_torsion_atom_site_label_2
_geom_torsion_atom_site_label_3
_geom_torsion_atom_site_label_4
_geom_torsion
O2 S1 N1 C8 64.00(15)
O1 S1 N1 C8 -166.34(12)
C1 S1 N1 C8 -49.68(15)
O2 S1 N1 C9 -158.49(15)
O1 S1 N1 C9 -28.84(17)
C1 S1 N1 C9 87.83(16)
C7 N2 N3 C10 2.1(2)
C7 N2 N3 C12 164.15(16)
O2 S1 C1 C2 105.04(18)
O1 S1 C1 C2 -25.6(2)
N1 S1 C1 C2 -141.05(16)
O2 S1 C1 C6 -73.08(18)
O1 S1 C1 C6 156.31(16)
N1 S1 C1 C6 40.84(18)
C6 C1 C2 C3 3.3(3)
S1 C1 C2 C3 -174.78(15)
C1 C2 C3 C4 -0.6(3)
C2 C3 C4 C5 -1.8(3)
C3 C4 C5 C6 1.5(3)
C4 C5 C6 C1 1.1(3)
C4 C5 C6 C7 -175.00(19)
C2 C1 C6 C5 -3.5(3)
S1 C1 C6 C5 174.58(15)
C2 C1 C6 C7 172.87(18)
S1 C1 C6 C7 -9.0(2)
N3 N2 C7 C8 -2.2(2)
N3 N2 C7 C6 176.09(18)
C5 C6 C7 N2 -18.7(3)
C1 C6 C7 N2 165.16(18)
C5 C6 C7 C8 159.33(19)
C1 C6 C7 C8 -16.8(3)
N2 C7 C8 C10 1.5(2)
C6 C7 C8 C10 -176.80(17)
N2 C7 C8 N1 -177.84(17)
C6 C7 C8 N1 3.8(3)
C9 N1 C8 C10 76.3(3)
S1 N1 C8 C10 -145.81(18)
C9 N1 C8 C7 -104.5(2)
S1 N1 C8 C7 33.4(2)
N2 N3 C10 C8 -1.2(2)
C12 N3 C10 C8 -161.78(17)
N2 N3 C10 C11 -178.68(17)
C12 N3 C10 C11 20.8(3)
C7 C8 C10 N3 -0.2(2)
N1 C8 C10 N3 179.14(18)
C7 C8 C10 C11 177.0(2)
N1 C8 C10 C11 -3.7(4)
C10 N3 C12 C13 70.0(2)
N2 N3 C12 C13 -89.5(2)
N3 C12 C13 O3 -10.2(3)
N3 C12 C13 O4 168.99(16)

loop_
_cod_related_entry_id
_cod_related_entry_database
_cod_related_entry_code
1 ChemSpider 30657807
